data_4501682
loop_
_publ_author_name
'Jin, Chuan-Ming'
'Zhu, Zhu'
'Chen, Zhan-Fen'
'Hu, Yan-Jun'
'Meng, Xiang-Gao'

_publ_section_title
;
 An Unusual Three-Dimensional Water Cluster in Metal&#x2212;Organic
 Frameworks Based on ZnX2(X = ClO4, BF4) and an Azo-Functional Ligand
;
_journal_issue 5
_journal_name_full 'Crystal Growth &amp; Design'
_journal_page_first 2054
_journal_paper_doi 10.1021/cg100226u
_journal_volume 10
_journal_year 2010
_chemical_formula_moiety 'C456 H384 N192 Zn12, 24(Cl O4), 136(O)'
_chemical_formula_sum 'C456 H384 Cl24 N192 O232 Zn12'
_chemical_formula_weight 13900.79
_chemical_name_systematic
; 
 ? 
;
_space_group_IT_number 230
_symmetry_cell_setting cubic
_symmetry_space_group_name_Hall '-I 4bd 2c 3'
_symmetry_space_group_name_H-M 'I a -3 d'
_atom_sites_solution_hydrogens geom
_atom_sites_solution_primary direct
_atom_sites_solution_secondary difmap
_audit_creation_method SHELXL-97
_cell_angle_alpha 90.00
_cell_angle_beta 90.00
_cell_angle_gamma 90.00
_cell_formula_units_Z 2
_cell_length_a 31.5108(6)
_cell_length_b 31.5108(6)
_cell_length_c 31.5108(6)
_cell_measurement_reflns_used 5162
_cell_measurement_temperature 150(2)
_cell_measurement_theta_max 18.21
_cell_measurement_theta_min 2.59
_cell_volume 31288.0(10)
_computing_cell_refinement 'SAINT+ (Bruker, 2001)'
_computing_data_collection 'SMART, (Bruker, 2001)'
_computing_data_reduction SAINT+
_computing_molecular_graphics 'SHELXTL (Bruker, 2001)'
_computing_publication_material SHELXTL
_computing_structure_refinement 'SHELXL-97 (Sheldrick, 1997)'
_computing_structure_solution 'SHELXS-97 (Sheldrick, 1997)'
_diffrn_ambient_temperature 150(2)
_diffrn_measured_fraction_theta_full 0.998
_diffrn_measured_fraction_theta_max 0.998
_diffrn_measurement_device_type 'CCD area detector'
_diffrn_measurement_method 'phi and omega scans'
_diffrn_radiation_monochromator graphite
_diffrn_radiation_source 'fine-focus sealed tube'
_diffrn_radiation_type MoK\a
_diffrn_radiation_wavelength 0.71073
_diffrn_reflns_av_R_equivalents 0.2445
_diffrn_reflns_av_sigmaI/netI 0.1096
_diffrn_reflns_limit_h_max 41
_diffrn_reflns_limit_h_min -39
_diffrn_reflns_limit_k_max 41
_diffrn_reflns_limit_k_min -41
_diffrn_reflns_limit_l_max 41
_diffrn_reflns_limit_l_min -41
_diffrn_reflns_number 173725
_diffrn_reflns_theta_full 28.29
_diffrn_reflns_theta_max 28.29
_diffrn_reflns_theta_min 1.58
_diffrn_standards_decay_% 0
_diffrn_standards_number 0
_exptl_absorpt_coefficient_mu 0.661
_exptl_absorpt_correction_type none
_exptl_crystal_colour red
_exptl_crystal_density_diffrn 1.476
_exptl_crystal_density_method 'not measured'
_exptl_crystal_description block
_exptl_crystal_F_000 14176
_exptl_crystal_size_max 0.20
_exptl_crystal_size_mid 0.10
_exptl_crystal_size_min 0.10
_refine_diff_density_max 0.658
_refine_diff_density_min -0.316
_refine_diff_density_rms 0.076
_refine_ls_extinction_method none
_refine_ls_goodness_of_fit_ref 0.872
_refine_ls_hydrogen_treatment mixed
_refine_ls_matrix_type full
_refine_ls_number_parameters 174
_refine_ls_number_reflns 3252
_refine_ls_number_restraints 0
_refine_ls_restrained_S_all 0.872
_refine_ls_R_factor_all 0.1229
_refine_ls_R_factor_gt 0.0538
_refine_ls_shift/su_max 0.000
_refine_ls_shift/su_mean 0.000
_refine_ls_structure_factor_coef Fsqd
_refine_ls_weighting_details 'calc w=1/[\s^2^(Fo^2^)+(0.0887P)^2^+0.0000P] where P=(Fo^2^+2Fc^2^)/3'
_refine_ls_weighting_scheme calc
_refine_ls_wR_factor_gt 0.1456
_refine_ls_wR_factor_ref 0.1610
_reflns_number_gt 1507
_reflns_number_total 3252
_reflns_threshold_expression >2sigma(I)
_cod_data_source_file cg100226u_si_004.cif
_cod_data_source_block 081122cm
_cod_depositor_comments
;
The following automatic conversions were performed:

'_symmetry_cell_setting' value 'Cubic' changed to 'cubic' according
to /home/saulius/struct/CIF-dictionaries/cif_core.dic dictionary
named 'cif_core.dic' version 2.4.2 from 2011-04-26.

Automatic conversion script
Id: cif_fix_values 1715 2011-07-08 13:25:40Z adriana 
;
_cod_database_code 4501682

loop_
_symmetry_equiv_pos_as_xyz
'x, y, z'
'-x+1/2, -y, z+1/2'
'-x, y+1/2, -z+1/2'
'x+1/2, -y+1/2, -z'
'z, x, y'
'z+1/2, -x+1/2, -y'
'-z+1/2, -x, y+1/2'
'-z, x+1/2, -y+1/2'
'y, z, x'
'-y, z+1/2, -x+1/2'
'y+1/2, -z+1/2, -x'
'-y+1/2, -z, x+1/2'
'y+3/4, x+1/4, -z+1/4'
'-y+3/4, -x+3/4, -z+3/4'
'y+1/4, -x+1/4, z+3/4'
'-y+1/4, x+3/4, z+1/4'
'x+3/4, z+1/4, -y+1/4'
'-x+1/4, z+3/4, y+1/4'
'-x+3/4, -z+3/4, -y+3/4'
'x+1/4, -z+1/4, y+3/4'
'z+3/4, y+1/4, -x+1/4'
'z+1/4, -y+1/4, x+3/4'
'-z+1/4, y+3/4, x+1/4'
'-z+3/4, -y+3/4, -x+3/4'
'x+1/2, y+1/2, z+1/2'
'-x+1, -y+1/2, z+1'
'-x+1/2, y+1, -z+1'
'x+1, -y+1, -z+1/2'
'z+1/2, x+1/2, y+1/2'
'z+1, -x+1, -y+1/2'
'-z+1, -x+1/2, y+1'
'-z+1/2, x+1, -y+1'
'y+1/2, z+1/2, x+1/2'
'-y+1/2, z+1, -x+1'
'y+1, -z+1, -x+1/2'
'-y+1, -z+1/2, x+1'
'y+5/4, x+3/4, -z+3/4'
'-y+5/4, -x+5/4, -z+5/4'
'y+3/4, -x+3/4, z+5/4'
'-y+3/4, x+5/4, z+3/4'
'x+5/4, z+3/4, -y+3/4'
'-x+3/4, z+5/4, y+3/4'
'-x+5/4, -z+5/4, -y+5/4'
'x+3/4, -z+3/4, y+5/4'
'z+5/4, y+3/4, -x+3/4'
'z+3/4, -y+3/4, x+5/4'
'-z+3/4, y+5/4, x+3/4'
'-z+5/4, -y+5/4, -x+5/4'
'-x, -y, -z'
'x-1/2, y, -z-1/2'
'x, -y-1/2, z-1/2'
'-x-1/2, y-1/2, z'
'-z, -x, -y'
'-z-1/2, x-1/2, y'
'z-1/2, x, -y-1/2'
'z, -x-1/2, y-1/2'
'-y, -z, -x'
'y, -z-1/2, x-1/2'
'-y-1/2, z-1/2, x'
'y-1/2, z, -x-1/2'
'-y-3/4, -x-1/4, z-1/4'
'y-3/4, x-3/4, z-3/4'
'-y-1/4, x-1/4, -z-3/4'
'y-1/4, -x-3/4, -z-1/4'
'-x-3/4, -z-1/4, y-1/4'
'x-1/4, -z-3/4, -y-1/4'
'x-3/4, z-3/4, y-3/4'
'-x-1/4, z-1/4, -y-3/4'
'-z-3/4, -y-1/4, x-1/4'
'-z-1/4, y-1/4, -x-3/4'
'z-1/4, -y-3/4, -x-1/4'
'z-3/4, y-3/4, x-3/4'
'-x+1/2, -y+1/2, -z+1/2'
'x, y+1/2, -z'
'x+1/2, -y, z'
'-x, y, z+1/2'
'-z+1/2, -x+1/2, -y+1/2'
'-z, x, y+1/2'
'z, x+1/2, -y'
'z+1/2, -x, y'
'-y+1/2, -z+1/2, -x+1/2'
'y+1/2, -z, x'
'-y, z, x+1/2'
'y, z+1/2, -x'
'-y-1/4, -x+1/4, z+1/4'
'y-1/4, x-1/4, z-1/4'
'-y+1/4, x+1/4, -z-1/4'
'y+1/4, -x-1/4, -z+1/4'
'-x-1/4, -z+1/4, y+1/4'
'x+1/4, -z-1/4, -y+1/4'
'x-1/4, z-1/4, y-1/4'
'-x+1/4, z+1/4, -y-1/4'
'-z-1/4, -y+1/4, x+1/4'
'-z+1/4, y+1/4, -x-1/4'
'z+1/4, -y-1/4, -x+1/4'
'z-1/4, y-1/4, x-1/4'

loop_
_atom_site_label
_atom_site_type_symbol
_atom_site_fract_x
_atom_site_fract_y
_atom_site_fract_z
_atom_site_U_iso_or_equiv
_atom_site_adp_type
_atom_site_occupancy
_atom_site_symmetry_multiplicity
_atom_site_calc_flag
_atom_site_refinement_flags
Zn1 Zn 0.0000 0.7500 0.1250 0.0326(3) Uani 1 4 d S
C1 C 0.12215(11) 0.72800(11) 0.07898(11) 0.0400(9) Uani 1 1 d .
H1 H 0.1493 0.7151 0.0810 0.048 Uiso 1 1 calc R
C2 C 0.09212(11) 0.73009(11) 0.10970(12) 0.0419(9) Uani 1 1 d .
H2 H 0.0950 0.7187 0.1375 0.050 Uiso 1 1 calc R
C3 C 0.06649(10) 0.76227(10) 0.05550(11) 0.0315(8) Uani 1 1 d .
C4 C -0.01856(11) 0.81763(11) 0.00942(11) 0.0370(9) Uani 1 1 d .
C5 C -0.01497(12) 0.80960(12) -0.03364(11) 0.0434(9) Uani 1 1 d .
H5 H 0.0073 0.7922 -0.0441 0.052 Uiso 1 1 calc R
C6 C -0.04404(13) 0.82717(13) -0.06106(13) 0.0546(11) Uani 1 1 d .
H6 H -0.0420 0.8217 -0.0906 0.065 Uiso 1 1 calc R
C7 C -0.07658(14) 0.85295(14) -0.04555(15) 0.0629(13) Uani 1 1 d .
H7 H -0.0963 0.8653 -0.0647 0.075 Uiso 1 1 calc R
C8 C -0.08020(13) 0.86059(13) -0.00281(14) 0.0585(12) Uani 1 1 d .
H8 H -0.1025 0.8780 0.0076 0.070 Uiso 1 1 calc R
C9 C -0.05116(12) 0.84279(12) 0.02509(13) 0.0489(10) Uani 1 1 d .
H9 H -0.0536 0.8478 0.0547 0.059 Uiso 1 1 calc R
C10 C 0.1250 0.75303(10) 0.00303(10) 0.0371(11) Uani 1 2 d S
H10A H 0.1467 0.7307 -0.0007 0.044 Uiso 0.50 1 calc PR
H10B H 0.1033 0.7493 -0.0193 0.044 Uiso 0.50 1 calc PR
Cl1 Cl 0.18597(4) 0.6250 0.06403(4) 0.0634(5) Uani 1 2 d S
N1 N 0.10534(8) 0.74834(8) 0.04428(8) 0.0335(7) Uani 1 1 d .
N2 N 0.05694(8) 0.75105(9) 0.09496(8) 0.0334(7) Uani 1 1 d .
N3 N 0.04203(9) 0.78287(8) 0.02491(9) 0.0337(7) Uani 1 1 d .
N4 N 0.00884(9) 0.79972(8) 0.04050(9) 0.0355(7) Uani 1 1 d .
O1 O 0.22313(10) 0.59913(9) 0.06520(10) 0.0791(10) Uani 1 1 d .
O2 O 0.14939(10) 0.59810(10) 0.06483(11) 0.0859(11) Uani 1 1 d .
O3 O 0.0281(3) 1.0281(3) 0.0281(3) 0.330(9) Uani 1 3 d S
O4 O 0.0589(3) 0.8998(3) 0.0464(3) 0.265(5) Uani 1 1 d .
O5 O 0.0116(7) 0.9546(4) 0.0872(3) 0.450(11) Uani 1 1 d .
O6 O 0.1250 0.84709(17) 0.09709(17) 0.254(7) Uani 1 2 d S

loop_
_atom_site_aniso_label
_atom_site_aniso_U_11
_atom_site_aniso_U_22
_atom_site_aniso_U_33
_atom_site_aniso_U_23
_atom_site_aniso_U_13
_atom_site_aniso_U_12
Zn1 0.0317(3) 0.0317(3) 0.0344(5) 0.000 0.000 0.000
C1 0.034(2) 0.040(2) 0.046(2) 0.0059(18) -0.0020(18) 0.0035(17)
C2 0.040(2) 0.044(2) 0.041(2) 0.0066(18) -0.0005(18) 0.0018(18)
C3 0.0315(19) 0.0244(17) 0.038(2) -0.0018(15) 0.0002(16) -0.0029(14)
C4 0.0355(19) 0.0342(19) 0.041(2) 0.0086(16) 0.0059(16) -0.0002(16)
C5 0.043(2) 0.045(2) 0.043(2) -0.0007(18) -0.0009(18) 0.0057(18)
C6 0.059(3) 0.056(3) 0.049(2) 0.003(2) -0.002(2) 0.009(2)
C7 0.051(3) 0.064(3) 0.073(3) 0.025(3) -0.006(2) 0.006(2)
C8 0.048(3) 0.063(3) 0.064(3) 0.016(2) 0.011(2) 0.016(2)
C9 0.046(2) 0.053(2) 0.048(2) 0.008(2) 0.0103(19) 0.0088(19)
C10 0.034(3) 0.0387(17) 0.0387(17) -0.008(2) 0.0043(17) -0.0043(17)
Cl1 0.0714(7) 0.0475(9) 0.0714(7) 0.0017(5) -0.0299(9) 0.0017(5)
N1 0.0317(15) 0.0300(15) 0.0387(17) -0.0015(13) 0.0043(13) -0.0022(13)
N2 0.0328(15) 0.0319(15) 0.0356(16) 0.0010(13) 0.0021(13) 0.0003(13)
N3 0.0326(16) 0.0305(16) 0.0379(16) 0.0002(13) 0.0023(13) -0.0042(13)
N4 0.0334(16) 0.0307(16) 0.0425(17) 0.0026(13) 0.0022(14) 0.0014(13)
O1 0.073(2) 0.064(2) 0.100(3) -0.0188(18) -0.036(2) 0.0169(17)
O2 0.076(2) 0.071(2) 0.111(3) 0.039(2) -0.037(2) -0.0186(18)
O3 0.330(9) 0.330(9) 0.330(9) -0.062(8) -0.062(8) -0.062(8)
O4 0.278(10) 0.291(11) 0.227(8) -0.077(8) 0.088(7) -0.184(9)
O5 0.72(3) 0.422(17) 0.204(10) -0.024(10) -0.117(14) 0.326(19)
O6 0.176(8) 0.293(8) 0.293(8) -0.155(10) 0.164(8) -0.164(8)

loop_
_atom_type_symbol
_atom_type_description
_atom_type_scat_dispersion_real
_atom_type_scat_dispersion_imag
_atom_type_scat_source
C C 0.0033 0.0016 'International Tables Vol C Tables 4.2.6.8 and 6.1.1.4'
H H 0.0000 0.0000 'International Tables Vol C Tables 4.2.6.8 and 6.1.1.4'
N N 0.0061 0.0033 'International Tables Vol C Tables 4.2.6.8 and 6.1.1.4'
O O 0.0106 0.0060 'International Tables Vol C Tables 4.2.6.8 and 6.1.1.4'
Cl Cl 0.1484 0.1585 'International Tables Vol C Tables 4.2.6.8 and 6.1.1.4'
Zn Zn 0.2839 1.4301 'International Tables Vol C Tables 4.2.6.8 and 6.1.1.4'

loop_
_geom_angle_atom_site_label_1
_geom_angle_atom_site_label_2
_geom_angle_atom_site_label_3
_geom_angle
_geom_angle_site_symmetry_1
_geom_angle_site_symmetry_3
N2 Zn1 N2 124.38(15) 88_465 63_666
N2 Zn1 N2 102.57(6) 88_465 .
N2 Zn1 N2 102.57(6) 63_666 .
N2 Zn1 N2 102.57(6) 88_465 26_464
N2 Zn1 N2 102.58(6) 63_666 26_464
N2 Zn1 N2 124.38(15) . 26_464
C2 C1 N1 106.1(3) . .
C2 C1 H1 127.0 . .
N1 C1 H1 127.0 . .
C1 C2 N2 110.2(3) . .
C1 C2 H2 124.9 . .
N2 C2 H2 124.9 . .
N2 C3 N1 111.4(3) . .
N2 C3 N3 130.2(3) . .
N1 C3 N3 118.2(3) . .
C5 C4 C9 120.9(3) . .
C5 C4 N4 123.5(3) . .
C9 C4 N4 115.5(3) . .
C6 C5 C4 119.2(4) . .
C6 C5 H5 120.4 . .
C4 C5 H5 120.4 . .
C5 C6 C7 120.2(4) . .
C5 C6 H6 119.9 . .
C7 C6 H6 119.9 . .
C8 C7 C6 120.4(4) . .
C8 C7 H7 119.8 . .
C6 C7 H7 119.8 . .
C7 C8 C9 119.7(4) . .
C7 C8 H8 120.1 . .
C9 C8 H8 120.1 . .
C8 C9 C4 119.6(4) . .
C8 C9 H9 120.2 . .
C4 C9 H9 120.2 . .
N1 C10 N1 111.5(4) 18_554 .
N1 C10 H10A 109.3 18_554 .
N1 C10 H10A 109.3 . .
N1 C10 H10B 109.3 18_554 .
N1 C10 H10B 109.3 . .
H10A C10 H10B 108.0 . .
O1 Cl1 O1 111.6(3) 48_454 .
O1 Cl1 O2 109.40(17) 48_454 .
O1 Cl1 O2 108.79(17) . .
O1 Cl1 O2 108.79(17) 48_454 48_454
O1 Cl1 O2 109.39(17) . 48_454
O2 Cl1 O2 108.8(3) . 48_454
C3 N1 C1 107.1(3) . .
C3 N1 C10 126.2(3) . .
C1 N1 C10 126.7(2) . .
C3 N2 C2 105.2(3) . .
C3 N2 Zn1 129.9(2) . .
C2 N2 Zn1 123.3(2) . .
N4 N3 C3 112.5(3) . .
N3 N4 C4 113.5(3) . .

loop_
_geom_bond_atom_site_label_1
_geom_bond_atom_site_label_2
_geom_bond_distance
_geom_bond_site_symmetry_2
Zn1 N2 2.029(3) 88_465
Zn1 N2 2.029(3) 63_666
Zn1 N2 2.029(3) .
Zn1 N2 2.029(3) 26_464
C1 C2 1.355(5) .
C1 N1 1.374(4) .
C1 H1 0.9500 .
C2 N2 1.372(4) .
C2 H2 0.9500 .
C3 N2 1.327(4) .
C3 N1 1.348(4) .
C3 N3 1.395(4) .
C4 C5 1.385(5) .
C4 C9 1.388(5) .
C4 N4 1.422(4) .
C5 C6 1.376(5) .
C5 H5 0.9500 .
C6 C7 1.396(6) .
C6 H6 0.9500 .
C7 C8 1.373(6) .
C7 H7 0.9500 .
C8 C9 1.388(5) .
C8 H8 0.9500 .
C9 H9 0.9500 .
C10 N1 1.447(4) 18_554
C10 N1 1.447(4) .
C10 H10A 0.9900 .
C10 H10B 0.9900 .
Cl1 O1 1.427(3) 48_454
Cl1 O1 1.427(3) .
Cl1 O2 1.431(3) .
Cl1 O2 1.431(3) 48_454
N3 N4 1.272(4) .
O3 O5 3.018(16) .

loop_
_geom_hbond_atom_site_label_D
_geom_hbond_atom_site_label_H
_geom_hbond_atom_site_label_A
_geom_hbond_distance_DH
_geom_hbond_distance_HA
_geom_hbond_distance_DA
_geom_hbond_angle_DHA
_geom_hbond_site_symmetry_A
C5 H5 O1 0.95 2.56 3.421(5) 150.4 30_455
C8 H8 O2 0.95 2.45 3.315(5) 151.4 26_464
C1 H1 O2 0.95 2.37 3.187(5) 143.8 48_454

loop_
_geom_torsion_atom_site_label_1
_geom_torsion_atom_site_label_2
_geom_torsion_atom_site_label_3
_geom_torsion_atom_site_label_4
_geom_torsion
_geom_torsion_site_symmetry_1
N1 C1 C2 N2 0.3(4) .
C9 C4 C5 C6 0.5(6) .
N4 C4 C5 C6 177.5(3) .
C4 C5 C6 C7 0.4(6) .
C5 C6 C7 C8 -0.8(7) .
C6 C7 C8 C9 0.4(7) .
C7 C8 C9 C4 0.4(6) .
C5 C4 C9 C8 -0.9(6) .
N4 C4 C9 C8 -178.1(3) .
N2 C3 N1 C1 -1.7(4) .
N3 C3 N1 C1 -177.7(3) .
N2 C3 N1 C10 176.8(3) .
N3 C3 N1 C10 0.8(5) .
C2 C1 N1 C3 0.8(4) .
C2 C1 N1 C10 -177.7(3) .
N1 C10 N1 C3 82.8(3) 18_554
N1 C10 N1 C1 -99.0(3) 18_554
N1 C3 N2 C2 1.8(4) .
N3 C3 N2 C2 177.2(3) .
N1 C3 N2 Zn1 -164.0(2) .
N3 C3 N2 Zn1 11.4(5) .
C1 C2 N2 C3 -1.3(4) .
C1 C2 N2 Zn1 165.7(2) .
N2 Zn1 N2 C3 135.0(3) 88_465
N2 Zn1 N2 C3 -95.0(2) 63_666
N2 Zn1 N2 C3 20.0(3) 26_464
N2 Zn1 N2 C2 -28.6(3) 88_465
N2 Zn1 N2 C2 101.4(3) 63_666
N2 Zn1 N2 C2 -143.6(3) 26_464
N2 C3 N3 N4 14.1(5) .
N1 C3 N3 N4 -170.8(3) .
C3 N3 N4 C4 -174.7(3) .
C5 C4 N4 N3 13.8(5) .
C9 C4 N4 N3 -169.1(3) .
